data_2007599
loop_
_publ_author_name
'Yaw Kai Yan'
'Ngoh Khang Goh'
'Lian Ee Khoo'

_publ_section_title
;
 8-Ammonioquinolinium Dichloride
;
_journal_issue 9
_journal_name_full 'Acta Crystallographica Section C'
_journal_page_first 1322
_journal_page_last 1324
_journal_paper_doi 10.1107/S0108270198003977
_journal_volume 54
_journal_year 1998
_chemical_formula_moiety 'C9 H10 N2 2+, 2Cl 1-'
_chemical_formula_sum 'C9 H10 Cl2 N2'
_chemical_formula_weight 217.09
_chemical_name_systematic ' 8-Ammonioquinolinium dichloride'
_space_group_IT_number 2
_symmetry_cell_setting triclinic
_symmetry_space_group_name_Hall '-P 1'
_symmetry_space_group_name_H-M 'P -1'
_audit_creation_method SHELXL
_cell_angle_alpha 78.078(9)
_cell_angle_beta 78.886(11)
_cell_angle_gamma 61.473(7)
_cell_formula_units_Z 2
_cell_length_a 8.0599(10)
_cell_length_b 8.4190(10)
_cell_length_c 8.4446(8)
_cell_measurement_reflns_used 47
_cell_measurement_temperature 295(2)
_cell_measurement_theta_max 13.60
_cell_measurement_theta_min 4.96
_cell_volume 489.63(10)
_diffrn_measurement_device_type 'Siemens P4'
_diffrn_measurement_method '2\q/\w scans'
_diffrn_radiation_monochromator graphite
_diffrn_radiation_type MoK\a
_diffrn_radiation_wavelength 0.71073
_diffrn_reflns_av_R_equivalents 0.0224
_diffrn_reflns_limit_h_max 10
_diffrn_reflns_limit_h_min -9
_diffrn_reflns_limit_k_max 10
_diffrn_reflns_limit_k_min -10
_diffrn_reflns_limit_l_max 10
_diffrn_reflns_limit_l_min -10
_diffrn_reflns_number 4432
_diffrn_reflns_theta_max 27.50
_diffrn_standards_decay_% 6
_diffrn_standards_interval_count 97
_diffrn_standards_number 3
_exptl_absorpt_coefficient_mu 0.615
_exptl_absorpt_correction_type none
_exptl_crystal_colour colourless
_exptl_crystal_density_diffrn 1.472
_exptl_crystal_density_method 'not measured'
_exptl_crystal_description prism
_exptl_crystal_F_000 224
_exptl_crystal_size_max 0.67
_exptl_crystal_size_mid 0.30
_exptl_crystal_size_min 0.25
_refine_diff_density_max 0.293
_refine_diff_density_min -0.220
_refine_ls_extinction_method none
_refine_ls_goodness_of_fit_ref 1.051
_refine_ls_hydrogen_treatment refall
_refine_ls_number_parameters 158
_refine_ls_number_reflns 2239
_refine_ls_R_factor_gt 0.0275
_refine_ls_shift/su_max 0.009
_refine_ls_structure_factor_coef Fsqd
_refine_ls_weighting_details ' w = 1/[\s^2^(Fo^2^)+(0.0478P)^2^+0.0644P] where P=(Fo^2^+2Fc^2^)/3'
_refine_ls_weighting_scheme calc
_refine_ls_wR_factor_ref 0.0835
_reflns_number_gt 1896
_reflns_number_total 2240
_reflns_threshold_expression I>2\s(I)
_cod_data_source_file de1080.cif
_cod_data_source_block yyk7
_cod_database_code 2007599

loop_
_symmetry_equiv_pos_as_xyz
'x, y, z'
'-x, -y, -z'

loop_
_atom_site_aniso_label
_atom_site_aniso_U_11
_atom_site_aniso_U_22
_atom_site_aniso_U_33
_atom_site_aniso_U_12
_atom_site_aniso_U_13
_atom_site_aniso_U_23
Cl1 .0444(2) .0353(2) .0467(2) -.01707(15) -.01516(15) -.00276(14)
Cl2 .0464(2) .0548(2) .0501(2) -.0283(2) -.0002(2) -.0195(2)
N1 .0322(6) .0350(6) .0385(6) -.0153(5) -.0078(5) -.0042(5)
N2 .0393(7) .0312(6) .0375(7) -.0126(5) -.0046(5) -.0081(5)
C2 .0454(8) .0462(8) .0453(8) -.0280(7) -.0082(6) -.0083(6)
C3 .0549(9) .0346(7) .0510(9) -.0231(7) -.0043(7) -.0097(6)
C4 .0429(8) .0328(7) .0464(8) -.0122(6) -.0051(6) -.0071(6)
C5 .0306(7) .0470(8) .0471(8) -.0130(6) -.0093(6) -.0052(6)
C6 .0376(8) .0572(9) .0474(9) -.0257(7) -.0102(6) -.0078(7)
C7 .0455(8) .0428(8) .0388(7) -.0255(7) -.0051(6) -.0084(6)
C8 .0335(6) .0316(6) .0297(6) -.0150(5) -.0024(5) -.0035(5)
C9 .0308(6) .0329(6) .0268(6) -.0160(5) -.0038(5) -.0025(5)
C10 .0335(7) .0326(7) .0342(7) -.0132(6) -.0043(5) -.0029(5)

loop_
_atom_site_label
_atom_site_fract_x
_atom_site_fract_y
_atom_site_fract_z
_atom_site_U_iso_or_equiv
_atom_site_thermal_displace_type
_atom_site_type_symbol
Cl1 .37844(5) .34309(5) .53910(5) .04148(12) Uani Cl
Cl2 .35635(6) .33170(6) 1.00884(5) .04698(13) Uani Cl
N1 .7367(2) .0613(2) .68061(15) .0347(3) Uani N
H1A .626(3) .157(3) .663(3) .053(5) Uiso H
N2 .6693(2) .3955(2) .7812(2) .0368(3) Uani N
H21 .571(3) .371(3) .830(2) .054(5) Uiso H
H22 .647(3) .449(3) .685(3) .062(6) Uiso H
H23 .671(3) .470(3) .837(2) .046(5) Uiso H
C2 .7591(2) -.0911(2) .6379(2) .0418(3) Uani C
H2A .655(3) -.077(3) .604(2) .044(5) Uiso H
C3 .9313(2) -.2478(2) .6444(2) .0453(4) Uani C
H3A .937(3) -.352(3) .609(3) .056(5) Uiso H
C4 1.0793(2) -.2441(2) .6956(2) .0425(3) Uani C
H4A 1.202(3) -.353(3) .705(2) .055(5) Uiso H
C5 1.2089(2) -.0721(2) .7943(2) .0430(3) Uani C
H5A 1.329(3) -.177(3) .801(2) .055(5) Uiso H
C6 1.1815(2) .0860(2) .8377(2) .0447(4) Uani C
H6A 1.283(3) .087(3) .871(3) .059(6) Uiso H
C7 1.0030(2) .2412(2) .8317(2) .0396(3) Uani C
H7A .981(3) .348(3) .863(2) .051(5) Uiso H
C8 .8543(2) .2359(2) .7819(2) .0318(3) Uani C
C9 .8799(2) .0736(2) .7345(2) .0297(3) Uani C
C10 1.0584(2) -.0826(2) .7417(2) .0344(3) Uani C

loop_
_atom_type_symbol
_atom_type_description
_atom_type_scat_dispersion_real
_atom_type_scat_dispersion_imag
_atom_type_scat_source
C C 0.0033 0.0016 'International Tables Vol C Tables 4.2.6.8 and 6.1.1.4'
H H 0.0000 0.0000 'International Tables Vol C Tables 4.2.6.8 and 6.1.1.4'
N N 0.0061 0.0033 'International Tables Vol C Tables 4.2.6.8 and 6.1.1.4'
Cl Cl 0.1484 0.1585 'International Tables Vol C Tables 4.2.6.8 and 6.1.1.4'

loop_
_geom_angle_atom_site_label_1
_geom_angle_atom_site_label_2
_geom_angle_atom_site_label_3
_geom_angle
_geom_angle_publ_flag
C2 N1 C9 122.63(13) yes
N1 C2 C3 121.08(14) yes
C4 C3 C2 119.15(14) yes
C3 C4 C10 120.67(14) yes
C6 C5 C10 120.31(14) yes
C5 C6 C7 120.56(14) yes
C8 C7 C6 120.74(14) yes
C7 C8 C9 119.74(13) yes
C7 C8 N2 120.16(13) yes
C9 C8 N2 120.09(12) yes
N1 C9 C8 122.32(12) yes
N1 C9 C10 118.11(13) yes
C8 C9 C10 119.57(12) yes
C9 C10 C4 118.35(13) yes
C9 C10 C5 119.07(13) yes
C4 C10 C5 122.58(14) yes

loop_
_geom_bond_atom_site_label_1
_geom_bond_atom_site_label_2
_geom_bond_site_symmetry_2
_geom_bond_distance
_geom_bond_publ_flag
N1 C2 . 1.325(2) yes
N1 C9 . 1.374(2) yes
N2 C8 . 1.454(2) yes
C2 C3 . 1.386(2) yes
C3 C4 . 1.360(2) yes
C4 C10 . 1.415(2) yes
C5 C6 . 1.358(2) yes
C5 C10 . 1.415(2) yes
C6 C7 . 1.409(2) yes
C7 C8 . 1.367(2) yes
C8 C9 . 1.412(2) yes
C9 C10 . 1.413(2) yes

loop_
_geom_hbond_atom_site_label_D
_geom_hbond_atom_site_label_H
_geom_hbond_atom_site_label_A
_geom_hbond_site_symmetry_D
_geom_hbond_site_symmetry_H
_geom_hbond_distance_DH
_geom_hbond_distance_HA
_geom_hbond_distance_DA
_geom_hbond_angle_DHA
_geom_hbond_publ_flag
N1 H1A Cl1 . . 0.88(2) 2.16(2) 3.0020(10) 158(2) yes
N2 H22 Cl1 2_666 2_666 0.85(2) 2.26(2) 3.0730(10) 159(2) yes
C2 H2A Cl1 2_656 2_656 0.89(2) 2.89(2) 3.486(2) 126.0(10) yes
C4 H4A Cl1 1_465 1_465 0.98(2) 2.78(2) 3.508(2) 131(2) yes
N2 H21 Cl2 . . 0.91(2) 2.17(2) 3.057(2) 163(2) yes
N2 H23 Cl2 2_667 2_667 0.86(2) 2.23(2) 3.0900(10) 174(2) yes
C5 H5A Cl2 2_757 2_757 0.95(2) 2.88(2) 3.640(2) 138(2) yes
C6 H6A Cl2 1_455 1_455 0.92(2) 2.90(2) 3.628(2) 138(2) yes
